data_1508690
loop_
_publ_author_name
'Barber, David M.'
'Sanganee, Hitesh J.'
'Dixon, Darren J.'

_publ_section_title
;
 One-pot catalytic enantioselective synthesis of tetrahydropyridines via a
 nitro-Mannich/hydroamination cascade.
;
_journal_issue 20
_journal_name_full 'Organic letters'
_journal_page_first 5290
_journal_page_last 5293
_journal_paper_doi 10.1021/ol302459c
_journal_volume 14
_journal_year 2012
_chemical_absolute_configuration ad
_chemical_formula_moiety 'C17 H21 Cl1 N2 O4'
_chemical_formula_sum 'C17 H21 Cl N2 O4'
_chemical_formula_weight 352.82
_chemical_melting_point ?
_space_group_IT_number 4
_symmetry_cell_setting monoclinic
_symmetry_space_group_name_Hall 'P 2yb'
_symmetry_space_group_name_H-M 'P 1 21 1'
_atom_sites_solution_hydrogens difmap
_atom_sites_solution_primary direct
_audit_creation_date 12-05-24
_audit_creation_method CRYSTALS_ver_14.40
_cell_angle_alpha 90
_cell_angle_beta 113.6819(7)
_cell_angle_gamma 90
_cell_formula_units_Z 4
_cell_length_a 14.9959(2)
_cell_length_b 7.10130(10)
_cell_length_c 18.0983(4)
_cell_measurement_reflns_used 4324
_cell_measurement_temperature 150
_cell_measurement_theta_max 27
_cell_measurement_theta_min 5
_cell_volume 1765.00(5)
_computing_cell_refinement 'DENZO/SCALEPACK (Otwinowski & Minor, 1997)'
_computing_data_collection 'COLLECT (Nonius, 2001).'
_computing_data_reduction 'DENZO/SCALEPACK (Otwinowski & Minor, 1997)'
_computing_molecular_graphics 'CAMERON (Watkin et al., 1996)'
_computing_publication_material 'CRYSTALS (Betteridge et al., 2003)'
_computing_structure_refinement 'CRYSTALS (Betteridge et al., 2003)'
_computing_structure_solution 'SIR92 (Altomare et al., 1994)'
_diffrn_ambient_temperature 150
_diffrn_measured_fraction_theta_full 0.990
_diffrn_measured_fraction_theta_max 0.989
_diffrn_measurement_device Area
_diffrn_measurement_device_type 'Nonius KappaCCD'
_diffrn_measurement_method \w
_diffrn_radiation_monochromator graphite
_diffrn_radiation_type 'Mo K\a'
_diffrn_radiation_wavelength 0.71073
_diffrn_reflns_av_R_equivalents 0.047
_diffrn_reflns_limit_h_max 19
_diffrn_reflns_limit_h_min -19
_diffrn_reflns_limit_k_max 9
_diffrn_reflns_limit_k_min -9
_diffrn_reflns_limit_l_max 23
_diffrn_reflns_limit_l_min -23
_diffrn_reflns_number 36469
_diffrn_reflns_theta_full 26.936
_diffrn_reflns_theta_max 27.486
_diffrn_reflns_theta_min 5.142
_diffrn_standards_number 0
_exptl_absorpt_coefficient_mu 0.239
_exptl_absorpt_correction_T_max 0.93
_exptl_absorpt_correction_T_min 0.78
_exptl_absorpt_correction_type multi-scan
_exptl_absorpt_process_details 'DENZO/SCALEPACK (Otwinowski & Minor, 1997)'
_exptl_crystal_colour colourless
_exptl_crystal_density_diffrn 1.328
_exptl_crystal_density_meas ?
_exptl_crystal_density_method 'not measured'
_exptl_crystal_description block
_exptl_crystal_F_000 744
_exptl_crystal_size_max 0.700
_exptl_crystal_size_mid 0.400
_exptl_crystal_size_min 0.300
_refine_diff_density_max 0.27
_refine_diff_density_min -0.32
_refine_ls_abs_structure_details 'Flack (1983), 3679 Friedel-pairs'
_refine_ls_abs_structure_Flack 0.00(5)
_refine_ls_extinction_method None
_refine_ls_goodness_of_fit_ref 0.9095
_refine_ls_hydrogen_treatment constr
_refine_ls_matrix_type full
_refine_ls_number_parameters 146
_refine_ls_number_reflns 8017
_refine_ls_number_restraints 1
_refine_ls_R_factor_all 0.0554
_refine_ls_R_factor_gt 0.0379
_refine_ls_shift/su_max 0.0003176
_refine_ls_shift/su_mean 0.0000578
_refine_ls_structure_factor_coef Fsqd
_refine_ls_weighting_details
;
 Method, part 1, Chebychev polynomial, (Watkin, 1994, Prince, 1982) 
 [weight] = 1.0/[A~0~*T~0~(x)+A~1~*T~1~(x) ... +A~n-1~]*T~n-1~(x)] 
 where A~i~ are the Chebychev coefficients listed below and x= Fcalc/Fmax 
 Method = Robust Weighting (Prince, 1982) 
 W = [weight] * [1-(deltaF/6*sigmaF)^2^]^2^ 
 A~i~ are: 
 20.5 29.0 14.5 3.81 
;
_refine_ls_weighting_scheme calc
_refine_ls_wR_factor_all 0.0931
_refine_ls_wR_factor_gt 0.0779
_refine_ls_wR_factor_ref 0.0931
_reflns_limit_h_max 17
_reflns_limit_h_min -19
_reflns_limit_k_max 9
_reflns_limit_k_min -9
_reflns_limit_l_max 23
_reflns_limit_l_min 0
_reflns_number_gt 6403
_reflns_number_total 8017
_reflns_threshold_expression I>2.0\s(I)
_oxford_diffrn_Wilson_B_factor 2.94
_oxford_diffrn_Wilson_scale 2.14
_oxford_refine_ls_r_factor_ref 0.0554
_oxford_refine_ls_scale 0.7022(5)
_oxford_reflns_number_all 8017
_oxford_reflns_threshold_expression_ref I>-3.0\s(I)
_oxford_structure_analysis_title '004djd12 At 8:46 on 23/ 2'
_cod_data_source_file ol302459c_si_001.cif
_cod_data_source_block XX
_cod_depositor_comments
;
The following automatic conversions were performed:

'_chemical_melting_point' value 'not measured' was changed to '?' -
the value is undefined or not given.

Automatic conversion script
Id: cif_fix_values 1891 2012-01-12 08:04:46Z andrius 

The following automatic conversions were performed:

'_exptl_crystal_density_meas' value 'not measured' was changed to '?'
- the value is perceived as not measured.

Automatic conversion script
Id: cif_fix_values 3008 2015-01-20 13:52:24Z robertas 
;
_cod_original_sg_symbol_H-M 'P 1 21 1 '
_cod_original_formula_sum 'C17 H21 Cl1 N2 O4'
_cod_database_code 1508690

loop_
_symmetry_equiv_pos_as_xyz
x,y,z
-x,y+1/2,-z

loop_
_atom_site_label
_atom_site_type_symbol
_atom_site_fract_x
_atom_site_fract_y
_atom_site_fract_z
_atom_site_U_iso_or_equiv
_atom_site_occupancy
_atom_site_adp_type
_atom_site_refinement_flags_posn
Cl1 Cl 0.96329(5) 1.17330(10) 0.33655(4) 0.0426 1.0000 Uani .
C2 C 0.99648(16) 0.9521(3) 0.38141(13) 0.0307 1.0000 Uani .
C3 C 0.92822(15) 0.8078(3) 0.36127(12) 0.0262 1.0000 Uani .
C4 C 0.82567(15) 0.8365(3) 0.29791(12) 0.0272 1.0000 Uani .
N5 N 0.75200(12) 0.7194(3) 0.31083(10) 0.0259 1.0000 Uani .
C6 C 0.73240(16) 0.5352(3) 0.27689(13) 0.0293 1.0000 Uani .
C7 C 0.77176(17) 0.4785(3) 0.22591(14) 0.0340 1.0000 Uani .
C8 C 0.83494(18) 0.5965(4) 0.19872(14) 0.0373 1.0000 Uani .
C9 C 0.82300(16) 0.8014(3) 0.21366(13) 0.0325 1.0000 Uani .
N10 N 0.72696(14) 0.8772(3) 0.15084(12) 0.0363 1.0000 Uani .
O11 O 0.69128(14) 1.0156(3) 0.16768(12) 0.0537 1.0000 Uani .
O12 O 0.69257(15) 0.7993(3) 0.08534(11) 0.0569 1.0000 Uani .
C13 C 0.67303(19) 0.3998(3) 0.30222(17) 0.0415 1.0000 Uani .
C14 C 0.71137(15) 0.8088(3) 0.35850(13) 0.0292 1.0000 Uani .
O15 O 0.74589(12) 0.9520(3) 0.39470(10) 0.0392 1.0000 Uani .
O16 O 0.63232(11) 0.7234(3) 0.35677(10) 0.0372 1.0000 Uani .
C17 C 0.58471(17) 0.7860(4) 0.41041(14) 0.0367 1.0000 Uani .
C18 C 0.6560(2) 0.7732(5) 0.49768(16) 0.0511 1.0000 Uani .
C19 C 0.5453(2) 0.9842(5) 0.38811(19) 0.0539 1.0000 Uani .
C20 C 0.5035(2) 0.6447(5) 0.3917(2) 0.0615 1.0000 Uani .
C21 C 0.95817(16) 0.6363(3) 0.40165(13) 0.0314 1.0000 Uani .
C22 C 1.05255(16) 0.6116(4) 0.45897(13) 0.0353 1.0000 Uani .
C23 C 1.11843(17) 0.7586(4) 0.47747(14) 0.0380 1.0000 Uani .
C24 C 1.09048(17) 0.9302(4) 0.43903(14) 0.0348 1.0000 Uani .
Cl25 Cl 0.02635(5) 1.11046(10) 0.16772(4) 0.0446 1.0000 Uani .
C26 C -0.00207(17) 0.8939(3) 0.11855(13) 0.0301 1.0000 Uani .
C27 C -0.09396(17) 0.8729(4) 0.05736(14) 0.0342 1.0000 Uani .
C28 C -0.11871(16) 0.7031(4) 0.01683(14) 0.0355 1.0000 Uani .
C29 C -0.05222(17) 0.5569(4) 0.03753(13) 0.0346 1.0000 Uani .
C30 C 0.03996(16) 0.5810(3) 0.09869(13) 0.0306 1.0000 Uani .
C31 C 0.06709(14) 0.7503(3) 0.14067(12) 0.0251 1.0000 Uani .
C32 C 0.16762(14) 0.7802(3) 0.20691(12) 0.0261 1.0000 Uani .
N33 N 0.24392(12) 0.6710(3) 0.19406(10) 0.0269 1.0000 Uani .
C34 C 0.26635(16) 0.4855(3) 0.22702(13) 0.0312 1.0000 Uani .
C35 C 0.22534(17) 0.4207(3) 0.27544(14) 0.0362 1.0000 Uani .
C36 C 0.15854(18) 0.5298(4) 0.30200(14) 0.0381 1.0000 Uani .
C37 C 0.16713(16) 0.7365(3) 0.28941(12) 0.0319 1.0000 Uani .
N38 N 0.26036(14) 0.8158(3) 0.35511(12) 0.0361 1.0000 Uani .
O39 O 0.29410(16) 0.9607(3) 0.34000(13) 0.0614 1.0000 Uani .
O40 O 0.29523(13) 0.7362(3) 0.41951(10) 0.0530 1.0000 Uani .
C41 C 0.33082(19) 0.3583(4) 0.20362(18) 0.0446 1.0000 Uani .
C42 C 0.28276(15) 0.7683(3) 0.14690(12) 0.0297 1.0000 Uani .
O43 O 0.25017(13) 0.9187(2) 0.11688(11) 0.0395 1.0000 Uani .
O44 O 0.35707(12) 0.6804(3) 0.14041(11) 0.0472 1.0000 Uani .
C45 C 0.40484(18) 0.7610(4) 0.08962(15) 0.0436 1.0000 Uani .
C46 C 0.3322(2) 0.7815(5) 0.00360(16) 0.0523 1.0000 Uani .
C47 C 0.4524(3) 0.9468(6) 0.1247(2) 0.0794 1.0000 Uani .
C48 C 0.4783(3) 0.6093(7) 0.0950(2) 0.0853 1.0000 Uani .
H41 H 0.8084 0.9706 0.3015 0.0336 1.0000 Uiso R
H71 H 0.7598 0.3516 0.2079 0.0427 1.0000 Uiso R
H81 H 0.9043 0.5621 0.2280 0.0468 1.0000 Uiso R
H82 H 0.8158 0.5794 0.1398 0.0470 1.0000 Uiso R
H91 H 0.8761 0.8759 0.2083 0.0402 1.0000 Uiso R
H131 H 0.6780 0.2773 0.2809 0.0631 1.0000 Uiso R
H133 H 0.6977 0.3955 0.3614 0.0635 1.0000 Uiso R
H132 H 0.6052 0.4392 0.2801 0.0629 1.0000 Uiso R
H182 H 0.6216 0.8007 0.5311 0.0781 1.0000 Uiso R
H181 H 0.6835 0.6454 0.5091 0.0787 1.0000 Uiso R
H183 H 0.7065 0.8670 0.5081 0.0776 1.0000 Uiso R
H193 H 0.5031 1.0095 0.4162 0.0821 1.0000 Uiso R
H191 H 0.5063 0.9848 0.3312 0.0821 1.0000 Uiso R
H192 H 0.6017 1.0712 0.4040 0.0822 1.0000 Uiso R
H201 H 0.4668 0.6772 0.4238 0.0923 1.0000 Uiso R
H202 H 0.5350 0.5217 0.4072 0.0915 1.0000 Uiso R
H203 H 0.4618 0.6512 0.3341 0.0927 1.0000 Uiso R
H211 H 0.9120 0.5358 0.3887 0.0396 1.0000 Uiso R
H221 H 1.0721 0.4901 0.4861 0.0446 1.0000 Uiso R
H231 H 1.1823 0.7388 0.5157 0.0462 1.0000 Uiso R
H241 H 1.1340 1.0314 0.4515 0.0436 1.0000 Uiso R
H271 H -0.1383 0.9739 0.0441 0.0413 1.0000 Uiso R
H281 H -0.1808 0.6860 -0.0248 0.0454 1.0000 Uiso R
H291 H -0.0691 0.4366 0.0100 0.0431 1.0000 Uiso R
H301 H 0.0871 0.4808 0.1135 0.0378 1.0000 Uiso R
H321 H 0.1824 0.9177 0.2054 0.0330 1.0000 Uiso R
H351 H 0.2390 0.2939 0.2941 0.0446 1.0000 Uiso R
H362 H 0.1763 0.5069 0.3603 0.0496 1.0000 Uiso R
H361 H 0.0902 0.4887 0.2700 0.0495 1.0000 Uiso R
H371 H 0.1127 0.8061 0.2944 0.0391 1.0000 Uiso R
H411 H 0.3295 0.2315 0.2243 0.0695 1.0000 Uiso R
H412 H 0.3966 0.4064 0.2265 0.0684 1.0000 Uiso R
H413 H 0.3084 0.3532 0.1448 0.0691 1.0000 Uiso R
H462 H 0.3672 0.8100 -0.0296 0.0847 1.0000 Uiso R
H463 H 0.2968 0.6635 -0.0151 0.0857 1.0000 Uiso R
H461 H 0.2879 0.8838 0.0000 0.0847 1.0000 Uiso R
H471 H 0.4916 0.9859 0.0957 0.1170 1.0000 Uiso R
H473 H 0.4938 0.9202 0.1796 0.1174 1.0000 Uiso R
H472 H 0.3999 1.0350 0.1193 0.1177 1.0000 Uiso R
H482 H 0.5153 0.6539 0.0657 0.1320 1.0000 Uiso R
H481 H 0.5199 0.5894 0.1511 0.1323 1.0000 Uiso R
H483 H 0.4419 0.4955 0.0710 0.1322 1.0000 Uiso R

loop_
_atom_site_aniso_label
_atom_site_aniso_U_11
_atom_site_aniso_U_22
_atom_site_aniso_U_33
_atom_site_aniso_U_23
_atom_site_aniso_U_13
_atom_site_aniso_U_12
Cl1 0.0443 0.0324 0.0500 0.0033 0.0177 -0.0047
C2 0.0328 0.0324 0.0300 -0.0012 0.0159 0.0008
C3 0.0254 0.0337 0.0216 -0.0007 0.0117 0.0013
C4 0.0261 0.0302 0.0272 0.0041 0.0126 0.0004
N5 0.0257 0.0291 0.0252 0.0004 0.0127 -0.0009
C6 0.0290 0.0284 0.0261 0.0055 0.0067 0.0025
C7 0.0340 0.0348 0.0305 0.0000 0.0103 0.0044
C8 0.0385 0.0475 0.0279 0.0000 0.0154 0.0056
C9 0.0273 0.0435 0.0266 0.0047 0.0107 -0.0019
N10 0.0310 0.0476 0.0276 0.0099 0.0089 -0.0063
O11 0.0484 0.0517 0.0479 0.0064 0.0055 0.0147
O12 0.0545 0.0724 0.0296 -0.0023 0.0020 -0.0021
C13 0.0463 0.0297 0.0533 0.0043 0.0252 -0.0029
C14 0.0256 0.0369 0.0258 -0.0006 0.0111 -0.0015
O15 0.0385 0.0431 0.0411 -0.0117 0.0214 -0.0097
O16 0.0310 0.0504 0.0370 -0.0122 0.0207 -0.0117
C17 0.0328 0.0543 0.0283 -0.0043 0.0178 -0.0028
C18 0.0452 0.0770 0.0340 0.0036 0.0189 -0.0011
C19 0.0441 0.0695 0.0553 0.0038 0.0276 0.0130
C20 0.0473 0.0815 0.0722 -0.0195 0.0412 -0.0224
C21 0.0331 0.0349 0.0276 0.0033 0.0136 0.0031
C22 0.0346 0.0455 0.0254 0.0036 0.0115 0.0091
C23 0.0298 0.0573 0.0239 -0.0047 0.0077 0.0063
C24 0.0300 0.0426 0.0337 -0.0095 0.0148 -0.0040
Cl25 0.0428 0.0332 0.0538 -0.0063 0.0152 0.0063
C26 0.0333 0.0301 0.0291 0.0006 0.0149 0.0008
C27 0.0296 0.0426 0.0314 0.0083 0.0134 0.0042
C28 0.0282 0.0505 0.0257 0.0056 0.0086 -0.0023
C29 0.0360 0.0426 0.0264 -0.0031 0.0139 -0.0062
C30 0.0305 0.0351 0.0268 -0.0038 0.0123 0.0000
C31 0.0261 0.0298 0.0218 -0.0003 0.0121 -0.0003
C32 0.0255 0.0285 0.0259 -0.0020 0.0120 0.0031
N33 0.0250 0.0294 0.0272 -0.0021 0.0113 0.0022
C34 0.0308 0.0283 0.0289 -0.0048 0.0063 0.0018
C35 0.0361 0.0338 0.0324 0.0038 0.0070 0.0003
C36 0.0387 0.0478 0.0284 0.0052 0.0141 -0.0018
C37 0.0300 0.0441 0.0201 -0.0036 0.0087 0.0024
N38 0.0337 0.0449 0.0271 -0.0068 0.0095 0.0078
O39 0.0664 0.0403 0.0499 -0.0048 -0.0055 -0.0098
O40 0.0395 0.0862 0.0258 0.0063 0.0053 0.0004
C41 0.0407 0.0348 0.0594 -0.0075 0.0212 0.0080
C42 0.0240 0.0407 0.0230 -0.0013 0.0080 0.0014
O43 0.0443 0.0400 0.0427 0.0067 0.0263 0.0056
O44 0.0390 0.0661 0.0482 0.0199 0.0298 0.0210
C45 0.0340 0.0674 0.0367 0.0023 0.0219 0.0015
C46 0.0447 0.0851 0.0294 -0.0040 0.0173 0.0046
C47 0.0614 0.1215 0.0723 -0.0432 0.0447 -0.0453
C48 0.0638 0.1339 0.0839 0.0370 0.0564 0.0476

loop_
_atom_type_symbol
_atom_type_scat_dispersion_real
_atom_type_scat_dispersion_imag
_atom_type_scat_Cromer_Mann_a1
_atom_type_scat_Cromer_Mann_b1
_atom_type_scat_Cromer_Mann_a2
_atom_type_scat_Cromer_Mann_b2
_atom_type_scat_Cromer_Mann_a3
_atom_type_scat_Cromer_Mann_b3
_atom_type_scat_Cromer_Mann_a4
_atom_type_scat_Cromer_Mann_b4
_atom_type_scat_Cromer_Mann_c
_atom_type_scat_source
C 0.0033 0.0016 2.3100 20.8439 1.0200 10.2075 1.5886 0.5687 0.8650 51.6512 0.2156 'International Tables Vol C 4.2.6.8 and 6.1.1.4'
H 0.0000 0.0000 0.4930 10.5109 0.3229 26.1257 0.1402 3.1424 0.0408 57.7998 0.0030 'International Tables Vol C 4.2.6.8 and 6.1.1.4'
Cl 0.1484 0.1585 11.4604 0.0104 7.1964 1.1662 6.2556 18.5194 1.6455 47.7784 -9.5574 'International Tables Vol C 4.2.6.8 and 6.1.1.4'
N 0.0061 0.0033 12.2126 0.0057 3.1322 9.8933 2.0125 28.9975 1.1663 0.5826 -11.5290 'International Tables Vol C 4.2.6.8 and 6.1.1.4'
O 0.0106 0.0060 3.0485 13.2771 2.2868 5.7011 1.5463 0.3239 0.8670 32.9089 0.2508 'International Tables Vol C 4.2.6.8 and 6.1.1.4'

loop_
_geom_angle_atom_site_label_1
_geom_angle_atom_site_label_2
_geom_angle_atom_site_label_3
_geom_angle
_geom_angle_publ_flag
Cl1 C2 C3 119.93(17) yes
Cl1 C2 C24 117.70(19) yes
C3 C2 C24 122.3(2) yes
C2 C3 C4 120.99(19) yes
C2 C3 C21 117.2(2) yes
C4 C3 C21 121.81(19) yes
C3 C4 N5 113.61(17) yes
C3 C4 C9 110.12(16) yes
N5 C4 C9 110.16(17) yes
C3 C4 H41 106.9 no
N5 C4 H41 107.3 no
C9 C4 H41 108.5 no
C4 N5 C6 119.17(17) yes
C4 N5 C14 112.51(17) yes
C6 N5 C14 128.29(18) yes
N5 C6 C7 120.1(2) yes
N5 C6 C13 120.1(2) yes
C7 C6 C13 119.7(2) yes
C6 C7 C8 124.9(2) yes
C6 C7 H71 116.5 no
C8 C7 H71 118.5 no
C7 C8 C9 110.35(19) yes
C7 C8 H81 110.8 no
C9 C8 H81 108.5 no
C7 C8 H82 109.7 no
C9 C8 H82 107.9 no
H81 C8 H82 109.4 no
C4 C9 C8 112.33(18) yes
C4 C9 N10 108.86(18) yes
C8 C9 N10 110.57(19) yes
C4 C9 H91 108.1 no
C8 C9 H91 109.9 no
N10 C9 H91 107.0 no
C9 N10 O11 118.4(2) yes
C9 N10 O12 117.8(2) yes
O11 N10 O12 123.7(2) yes
C6 C13 H131 107.7 no
C6 C13 H133 110.0 no
H131 C13 H133 110.5 no
C6 C13 H132 109.9 no
H131 C13 H132 109.3 no
H133 C13 H132 109.3 no
N5 C14 O15 121.40(19) yes
N5 C14 O16 112.80(19) yes
O15 C14 O16 125.8(2) yes
C14 O16 C17 120.62(18) yes
O16 C17 C18 109.92(19) yes
O16 C17 C19 110.0(2) yes
C18 C17 C19 111.7(2) yes
O16 C17 C20 102.17(19) yes
C18 C17 C20 111.3(2) yes
C19 C17 C20 111.4(2) yes
C17 C18 H182 108.3 no
C17 C18 H181 109.7 no
H182 C18 H181 109.9 no
C17 C18 H183 109.3 no
H182 C18 H183 108.2 no
H181 C18 H183 111.4 no
C17 C19 H193 107.3 no
C17 C19 H191 107.1 no
H193 C19 H191 108.4 no
C17 C19 H192 107.8 no
H193 C19 H192 113.0 no
H191 C19 H192 113.0 no
C17 C20 H201 107.9 no
C17 C20 H202 106.1 no
H201 C20 H202 111.3 no
C17 C20 H203 108.7 no
H201 C20 H203 110.6 no
H202 C20 H203 112.1 no
C3 C21 C22 121.1(2) yes
C3 C21 H211 118.3 no
C22 C21 H211 120.6 no
C21 C22 C23 120.0(2) yes
C21 C22 H221 119.7 no
C23 C22 H221 120.3 no
C22 C23 C24 120.1(2) yes
C22 C23 H231 118.9 no
C24 C23 H231 121.1 no
C2 C24 C23 119.3(2) yes
C2 C24 H241 119.7 no
C23 C24 H241 121.0 no
Cl25 C26 C27 117.63(18) yes
Cl25 C26 C31 119.88(17) yes
C27 C26 C31 122.5(2) yes
C26 C27 C28 119.1(2) yes
C26 C27 H271 119.7 no
C28 C27 H271 121.2 no
C27 C28 C29 120.0(2) yes
C27 C28 H281 120.4 no
C29 C28 H281 119.6 no
C28 C29 C30 120.1(2) yes
C28 C29 H291 120.8 no
C30 C29 H291 119.2 no
C29 C30 C31 121.3(2) yes
C29 C30 H301 121.0 no
C31 C30 H301 117.8 no
C26 C31 C30 117.02(19) yes
C26 C31 C32 120.85(19) yes
C30 C31 C32 122.12(18) yes
C31 C32 N33 112.88(16) yes
C31 C32 C37 110.51(16) yes
N33 C32 C37 110.82(17) yes
C31 C32 H321 106.0 no
N33 C32 H321 108.2 no
C37 C32 H321 108.2 no
C32 N33 C34 119.07(17) yes
C32 N33 C42 112.14(17) yes
C34 N33 C42 128.76(18) yes
N33 C34 C35 119.8(2) yes
N33 C34 C41 120.4(2) yes
C35 C34 C41 119.6(2) yes
C34 C35 C36 125.3(2) yes
C34 C35 H351 117.8 no
C36 C35 H351 117.0 no
C35 C36 C37 110.49(19) yes
C35 C36 H362 109.2 no
C37 C36 H362 108.6 no
C35 C36 H361 109.1 no
C37 C36 H361 109.3 no
H362 C36 H361 110.1 no
C32 C37 C36 112.46(19) yes
C32 C37 N38 108.81(18) yes
C36 C37 N38 110.44(19) yes
C32 C37 H371 108.4 no
C36 C37 H371 110.5 no
N38 C37 H371 105.9 no
C37 N38 O39 117.7(2) yes
C37 N38 O40 118.8(2) yes
O39 N38 O40 123.4(2) yes
C34 C41 H411 109.3 no
C34 C41 H412 109.1 no
H411 C41 H412 109.6 no
C34 C41 H413 110.5 no
H411 C41 H413 109.3 no
H412 C41 H413 109.0 no
N33 C42 O43 121.33(19) yes
N33 C42 O44 113.22(19) yes
O43 C42 O44 125.4(2) yes
C42 O44 C45 120.33(19) yes
O44 C45 C46 110.4(2) yes
O44 C45 C47 109.8(2) yes
C46 C45 C47 111.9(3) yes
O44 C45 C48 101.8(2) yes
C46 C45 C48 109.9(3) yes
C47 C45 C48 112.7(3) yes
C45 C46 H462 108.4 no
C45 C46 H463 110.0 no
H462 C46 H463 108.7 no
C45 C46 H461 109.5 no
H462 C46 H461 109.4 no
H463 C46 H461 110.9 no
C45 C47 H471 107.9 no
C45 C47 H473 105.3 no
H471 C47 H473 109.7 no
C45 C47 H472 107.0 no
H471 C47 H472 113.5 no
H473 C47 H472 113.0 no
C45 C48 H482 107.2 no
C45 C48 H481 108.5 no
H482 C48 H481 110.8 no
C45 C48 H483 107.4 no
H482 C48 H483 111.7 no
H481 C48 H483 111.0 no

loop_
_geom_bond_atom_site_label_1
_geom_bond_atom_site_label_2
_geom_bond_distance
_geom_bond_publ_flag
Cl1 C2 1.746(2) yes
C2 C3 1.390(3) yes
C2 C24 1.385(3) yes
C3 C4 1.518(3) yes
C3 C21 1.398(3) yes
C4 N5 1.475(3) yes
C4 C9 1.530(3) yes
C4 H41 0.996 no
N5 C6 1.424(3) yes
N5 C14 1.393(3) yes
C6 C7 1.342(3) yes
C6 C13 1.502(3) yes
C7 C8 1.489(3) yes
C7 H71 0.950 no
C8 C9 1.503(4) yes
C8 H81 0.990 no
C8 H82 0.994 no
C9 N10 1.530(3) yes
C9 H91 0.993 no
N10 O11 1.215(3) yes
N10 O12 1.219(3) yes
C13 H131 0.967 no
C13 H133 0.984 no
C13 H132 0.973 no
C14 O15 1.208(3) yes
C14 O16 1.321(2) yes
O16 C17 1.485(3) yes
C17 C18 1.513(4) yes
C17 C19 1.517(4) yes
C17 C20 1.508(4) yes
C18 H182 0.960 no
C18 H181 0.984 no
C18 H183 0.969 no
C19 H193 0.975 no
C19 H191 0.958 no
C19 H192 0.993 no
C20 H201 0.976 no
C20 H202 0.979 no
C20 H203 0.978 no
C21 C22 1.389(3) yes
C21 H211 0.956 no
C22 C23 1.383(4) yes
C22 H221 0.978 no
C23 C24 1.382(4) yes
C23 H231 0.940 no
C24 H241 0.935 no
Cl25 C26 1.742(2) yes
C26 C27 1.386(3) yes
C26 C31 1.394(3) yes
C27 C28 1.382(4) yes
C27 H271 0.941 no
C28 C29 1.383(3) yes
C28 H281 0.941 no
C29 C30 1.391(3) yes
C29 H291 0.969 no
C30 C31 1.393(3) yes
C30 H301 0.962 no
C31 C32 1.518(3) yes
C32 N33 1.476(2) yes
C32 C37 1.528(3) yes
C32 H321 1.004 no
N33 C34 1.429(3) yes
N33 C42 1.395(3) yes
C34 C35 1.338(3) yes
C34 C41 1.503(3) yes
C35 C36 1.490(3) yes
C35 H351 0.954 no
C36 C37 1.499(4) yes
C36 H362 0.993 no
C36 H361 0.997 no
C37 N38 1.533(3) yes
C37 H371 0.989 no
N38 O39 1.225(3) yes
N38 O40 1.209(3) yes
C41 H411 0.978 no
C41 H412 0.966 no
C41 H413 0.979 no
C42 O43 1.209(3) yes
C42 O44 1.323(3) yes
O44 C45 1.488(3) yes
C45 C46 1.506(4) yes
C45 C47 1.513(5) yes
C45 C48 1.516(4) yes
C46 H462 0.965 no
C46 H463 0.977 no
C46 H461 0.969 no
C47 H471 0.973 no
C47 H473 0.956 no
C47 H472 0.979 no
C48 H482 0.963 no
C48 H481 0.964 no
C48 H483 0.974 no

loop_
_geom_hbond_atom_site_label_D
_geom_hbond_atom_site_label_H
_geom_hbond_atom_site_label_A
_geom_hbond_site_symmetry_A
_geom_hbond_angle_DHA
_geom_hbond_distance_DH
_geom_hbond_distance_HA
_geom_hbond_distance_DA
_geom_hbond_publ_flag
C7 H71 O11 1_545 166.10(7) 0.950 2.584 3.514(4) yes
C20 H201 O40 . 144.68(8) 0.976 2.576 3.419(4) yes
C23 H231 O15 2_746 129.14(7) 0.940 2.556 3.233(4) yes
C28 H281 O43 2_545 130.83(7) 0.941 2.464 3.160(4) yes
C35 H351 O39 1_545 172.92(8) 0.954 2.534 3.483(4) yes
